data_7247552
loop_
_publ_author_name
'Durka, Krzysztof'
'Zuba, Adam'
'Marek-Urban, Paulina H.'
'Nowicki, Krzysztof'
'Drapa\/la, Jakub'
'Wo\'zniak, Krzysztof'
'Luli\'nski, Sergiusz'

_publ_section_title
;
 Exploring the effect of substitution patterns on the symmetry of
 hydrogen-bonded supramolecular motifs in functionalized
 benzosiloxaboroles
;
_journal_issue 45
_journal_name_full CrystEngComm
_journal_page_first 6329
_journal_page_last 6342
_journal_paper_doi 10.1039/D3CE00880K
_journal_volume 25
_journal_year 2023
_chemical_formula_moiety 'C9 H11 B O3 Si'
_chemical_formula_sum 'C9 H11 B O3 Si'
_chemical_formula_weight 206.08
_space_group_crystal_system tetragonal
_space_group_IT_number 88
_space_group_name_Hall '-I 4ad'
_space_group_name_H-M_alt 'I 41/a :2'
_atom_sites_solution_hydrogens mixed
_audit_creation_date 2023-04-24
_audit_creation_method
;
Olex2 1.3
(compiled 2020.11.12 svn.r5f609507 for OlexSys, GUI svn.r6408)
;
_audit_update_record
;
2023-10-01 deposited with the CCDC.	2023-10-20 downloaded from the CCDC.
;
_cell_angle_alpha 90
_cell_angle_beta 90
_cell_angle_gamma 90
_cell_formula_units_Z 16
_cell_length_a 15.58270(10)
_cell_length_b 15.58270(10)
_cell_length_c 17.2392(3)
_cell_measurement_reflns_used 19519
_cell_measurement_temperature 100(2)
_cell_measurement_theta_max 30.7330
_cell_measurement_theta_min 1.7840
_cell_volume 4186.03(8)
_computing_cell_refinement
;
CrysAlisPro, Agilent Technologies,
Version 1.171.37.33 (release 27-03-2014 CrysAlis171 .NET)
(compiled Mar 27 2014,17:12:48)
;
_computing_data_collection
;
CrysAlisPro, Agilent Technologies,
Version 1.171.37.33 (release 27-03-2014 CrysAlis171 .NET)
(compiled Mar 27 2014,17:12:48)
;
_computing_data_reduction
;
CrysAlisPro, Agilent Technologies,
Version 1.171.37.33 (release 27-03-2014 CrysAlis171 .NET)
(compiled Mar 27 2014,17:12:48)
;
_computing_molecular_graphics 'Olex2 1.3 (Dolomanov et al., 2009)'
_computing_publication_material 'Olex2 1.3 (Dolomanov et al., 2009)'
_computing_structure_refinement 'SHELXL-2013 (Sheldrick, 2013)'
_diffrn_ambient_environment N~2~
_diffrn_ambient_temperature 100(2)
_diffrn_detector 'CCD plate'
_diffrn_detector_area_resol_mean 10.4391
_diffrn_detector_type Atlas
_diffrn_measured_fraction_theta_full 0.999
_diffrn_measured_fraction_theta_max 0.982
_diffrn_measurement_device 'four-circle diffractometer'
_diffrn_measurement_device_type 'SuperNova, Dual, Cu at zero, Atlas'
_diffrn_radiation_monochromator mirror
_diffrn_radiation_probe x-ray
_diffrn_radiation_type 'Mo K\a'
_diffrn_radiation_wavelength 0.71073
_diffrn_reflns_av_R_equivalents 0.0783
_diffrn_reflns_av_unetI/netI 0.0280
_diffrn_reflns_Laue_measured_fraction_full 0.999
_diffrn_reflns_Laue_measured_fraction_max 0.982
_diffrn_reflns_limit_h_max 23
_diffrn_reflns_limit_h_min -23
_diffrn_reflns_limit_k_max 23
_diffrn_reflns_limit_k_min -23
_diffrn_reflns_limit_l_max 25
_diffrn_reflns_limit_l_min -25
_diffrn_reflns_number 84653
_diffrn_reflns_point_group_measured_fraction_full 0.999
_diffrn_reflns_point_group_measured_fraction_max 0.982
_diffrn_reflns_theta_full 25.242
_diffrn_reflns_theta_max 32.313
_diffrn_reflns_theta_min 1.762
_diffrn_source 'SuperNova (Mo) X-ray Source'
_exptl_absorpt_coefficient_mu 0.200
_exptl_absorpt_correction_T_max 1.00000
_exptl_absorpt_correction_T_min 0.80269
_exptl_absorpt_correction_type multi-scan
_exptl_absorpt_process_details
;
CrysAlisPro, Agilent Technologies,
Version 1.171.37.33 (release 27-03-2014 CrysAlis171 .NET)
(compiled Mar 27 2014,17:12:48)
Empirical absorption correction using spherical harmonics,
 implemented in SCALE3 ABSPACK scaling algorithm.
;
_exptl_crystal_colour colourless
_exptl_crystal_colour_primary colourless
_exptl_crystal_density_diffrn 1.308
_exptl_crystal_description unspecified
_exptl_crystal_F_000 1728
_exptl_crystal_size_max 0.263
_exptl_crystal_size_mid 0.218
_exptl_crystal_size_min 0.177
_refine_diff_density_max 0.592
_refine_diff_density_min -0.312
_refine_diff_density_rms 0.064
_refine_ls_extinction_method none
_refine_ls_goodness_of_fit_ref 1.023
_refine_ls_hydrogen_treatment mixed
_refine_ls_matrix_type full
_refine_ls_number_parameters 149
_refine_ls_number_reflns 3666
_refine_ls_number_restraints 7
_refine_ls_restrained_S_all 1.039
_refine_ls_R_factor_all 0.0787
_refine_ls_R_factor_gt 0.0527
_refine_ls_shift/su_max 0.001
_refine_ls_shift/su_mean 0.000
_refine_ls_structure_factor_coef Fsqd
_refine_ls_weighting_details 'w=1/[\s^2^(Fo^2^)+(0.0608P)^2^+6.3763P] where P=(Fo^2^+2Fc^2^)/3'
_refine_ls_weighting_scheme calc
_refine_ls_wR_factor_gt 0.1256
_refine_ls_wR_factor_ref 0.1427
_reflns_Friedel_coverage 0.000
_reflns_number_gt 2664
_reflns_number_total 3666
_reflns_threshold_expression 'I > 2\s(I)'
_cod_data_source_file d3ce00880k2.cif
_cod_data_source_block 7-CHO
_cod_depositor_comments 'Adding full bibliography for 7247541--7247563.cif.'
_cod_original_cell_volume 4186.03(9)
_cod_original_sg_symbol_H-M 'I 41/a'
_cod_database_code 7247552
_shelxl_version_number 2013-4
_shelx_space_group_comment
;
The symmetry employed for this shelxl refinement is uniquely defined
by the following loop, which should always be used as a source of
symmetry information in preference to the above space-group names.
They are only intended as comments.
;
_olex2_refinement_description
;
1. Restrained distances
 O2-H1
 0.84 with sigma of 0.02
2. Uiso/Uaniso restraints and constraints
Uanis(O3B) \\sim Ueq: with sigma of 0.001 and sigma for terminal atoms of 0.002
3. Others
 Sof(O3B)=Sof(C9B)=Sof(H9B)=1-FVAR(1)
 Sof(O3A)=Sof(C9A)=Sof(H9A)=FVAR(1)
4.a Me refined with riding coordinates:
 C7(H7A,H7B,H7C), C8(H8A,H8B,H8C)
4.b Aromatic/amide H refined with riding coordinates:
 C9A(H9A), C9B(H9B), C6(H6), C4(H4), C5(H5)
;
_olex2_submission_special_instructions 'No special instructions were received'

loop_
_space_group_symop_operation_xyz
'x, y, z'
'-x+1/2, -y, z+1/2'
'-y+3/4, x+1/4, z+1/4'
'y+3/4, -x+3/4, z+3/4'
'x+1/2, y+1/2, z+1/2'
'-x+1, -y+1/2, z+1'
'-y+5/4, x+3/4, z+3/4'
'y+5/4, -x+5/4, z+5/4'
'-x, -y, -z'
'x-1/2, y, -z-1/2'
'y-3/4, -x-1/4, -z-1/4'
'-y-3/4, x-3/4, -z-3/4'
'-x+1/2, -y+1/2, -z+1/2'
'x, y+1/2, -z'
'y-1/4, -x+1/4, -z+1/4'
'-y-1/4, x-1/4, -z-1/4'

loop_
_atom_site_label
_atom_site_type_symbol
_atom_site_fract_x
_atom_site_fract_y
_atom_site_fract_z
_atom_site_U_iso_or_equiv
_atom_site_adp_type
_atom_site_occupancy
_atom_site_site_symmetry_order
_atom_site_calc_flag
_atom_site_refinement_flags_posn
_atom_site_refinement_flags_adp
_atom_site_refinement_flags_occupancy
_atom_site_disorder_assembly
_atom_site_disorder_group
O3A O 0.57676(19) 0.5386(2) -0.00659(17) 0.0529(9) Uani 0.605(5) 1 d . . P A 1
C9A C 0.6417(5) 0.5930(5) -0.0061(6) 0.0326(13) Uani 0.605(5) 1 d . . P A 1
H9A H 0.6342 0.6510 -0.0216 0.039 Uiso 0.605(5) 1 calc R U P A 1
O3B O 0.5955(3) 0.6479(3) -0.0216(3) 0.0535(14) Uani 0.395(5) 1 d . U P A 2
C9B C 0.6214(6) 0.5780(6) -0.0059(8) 0.0196(14) Uani 0.395(5) 1 d . . P A 2
H9B H 0.5832 0.5306 -0.0073 0.024 Uiso 0.395(5) 1 calc R U P A 2
Si1 Si 0.66934(3) 0.37904(3) 0.04396(3) 0.02533(13) Uani 1 1 d . . . . .
O1 O 0.75075(7) 0.31438(7) 0.07247(7) 0.0264(2) Uani 1 1 d . . . . .
C2 C 0.73868(11) 0.47749(10) 0.03990(9) 0.0253(3) Uani 1 1 d . . . . .
O2 O 0.89876(8) 0.31328(9) 0.10537(8) 0.0354(3) Uani 1 1 d D . . . .
C1 C 0.82286(10) 0.45450(10) 0.06155(9) 0.0243(3) Uani 1 1 d . . . . .
C3 C 0.72195(12) 0.56268(11) 0.01796(10) 0.0319(4) Uani 1 1 d . . . . .
C6 C 0.88824(12) 0.51608(11) 0.06099(10) 0.0308(3) Uani 1 1 d . . . . .
H6 H 0.9450 0.5004 0.0754 0.037 Uiso 1 1 calc R U . . .
C7 C 0.58670(12) 0.37608(13) 0.12099(11) 0.0360(4) Uani 1 1 d . . . . .
H7A H 0.6119 0.3954 0.1701 0.054 Uiso 1 1 calc R U . . .
H7B H 0.5654 0.3173 0.1269 0.054 Uiso 1 1 calc R U . . .
H7C H 0.5391 0.4140 0.1068 0.054 Uiso 1 1 calc R U . . .
C4 C 0.78747(15) 0.62370(11) 0.01779(11) 0.0395(4) Uani 1 1 d . . . . .
H4 H 0.7756 0.6812 0.0030 0.047 Uiso 1 1 calc R U . . .
B1 B 0.82738(11) 0.35660(11) 0.08181(10) 0.0245(3) Uani 1 1 d . . . . .
C5 C 0.87028(15) 0.60021(12) 0.03928(11) 0.0382(4) Uani 1 1 d . . . . .
H5 H 0.9148 0.6418 0.0391 0.046 Uiso 1 1 calc R U . . .
C8 C 0.62792(12) 0.34275(14) -0.05124(11) 0.0372(4) Uani 1 1 d . . . . .
H8A H 0.6738 0.3462 -0.0900 0.056 Uiso 1 1 calc R U . . .
H8B H 0.5800 0.3795 -0.0671 0.056 Uiso 1 1 calc R U . . .
H8C H 0.6081 0.2833 -0.0470 0.056 Uiso 1 1 calc R U . . .
H1 H 0.8988(18) 0.2655(12) 0.1182(16) 0.056 Uiso 1 1 d D U . . .

loop_
_atom_site_aniso_label
_atom_site_aniso_U_11
_atom_site_aniso_U_22
_atom_site_aniso_U_33
_atom_site_aniso_U_23
_atom_site_aniso_U_13
_atom_site_aniso_U_12
O3A 0.0467(17) 0.063(2) 0.0487(16) 0.0029(13) -0.0114(12) 0.0223(15)
C9A 0.041(4) 0.022(3) 0.035(2) 0.006(2) 0.000(3) 0.003(2)
O3B 0.0489(18) 0.061(2) 0.0512(19) -0.0017(14) -0.0099(14) 0.0166(14)
C9B 0.022(3) 0.012(3) 0.026(2) 0.005(2) -0.004(3) -0.004(2)
Si1 0.0233(2) 0.0276(2) 0.0251(2) 0.00058(16) -0.00302(16) 0.00371(15)
O1 0.0250(5) 0.0215(5) 0.0326(6) 0.0008(4) -0.0036(4) 0.0020(4)
C2 0.0312(8) 0.0231(7) 0.0218(7) 0.0005(5) -0.0006(6) 0.0051(6)
O2 0.0330(6) 0.0343(7) 0.0388(7) -0.0015(5) -0.0078(5) 0.0138(5)
C1 0.0281(7) 0.0218(7) 0.0229(7) -0.0006(5) -0.0011(5) 0.0018(5)
C3 0.0462(10) 0.0256(7) 0.0240(7) 0.0023(6) -0.0014(7) 0.0109(7)
C6 0.0349(8) 0.0278(8) 0.0297(8) -0.0006(6) -0.0029(7) -0.0047(6)
C7 0.0278(8) 0.0465(10) 0.0338(9) 0.0027(8) 0.0006(7) 0.0030(7)
C4 0.0657(13) 0.0224(8) 0.0304(9) 0.0041(6) -0.0001(8) 0.0033(8)
B1 0.0256(8) 0.0215(7) 0.0263(8) -0.0015(6) -0.0023(6) 0.0038(6)
C5 0.0567(12) 0.0263(8) 0.0316(9) 0.0004(7) -0.0020(8) -0.0092(8)
C8 0.0343(9) 0.0458(10) 0.0316(9) -0.0058(8) -0.0070(7) 0.0004(8)

loop_
_atom_type_symbol
_atom_type_description
_atom_type_scat_dispersion_real
_atom_type_scat_dispersion_imag
_atom_type_scat_source
C C 0.0033 0.0016 'International Tables Vol C Tables 4.2.6.8 and 6.1.1.4'
H H 0.0000 0.0000 'International Tables Vol C Tables 4.2.6.8 and 6.1.1.4'
B B 0.0013 0.0007 'International Tables Vol C Tables 4.2.6.8 and 6.1.1.4'
O O 0.0106 0.0060 'International Tables Vol C Tables 4.2.6.8 and 6.1.1.4'
Si Si 0.0817 0.0704 'International Tables Vol C Tables 4.2.6.8 and 6.1.1.4'

loop_
_geom_angle_atom_site_label_1
_geom_angle_atom_site_label_2
_geom_angle_atom_site_label_3
_geom_angle
_geom_angle_site_symmetry_1
_geom_angle_site_symmetry_3
_geom_angle_publ_flag
O3A C9A H9A 121.0 . . ?
O3A C9A C3 118.0(6) . . ?
C3 C9A H9A 121.0 . . ?
O3B C9B H9B 119.5 . . ?
O3B C9B C3 120.9(5) . . ?
C3 C9B H9B 119.5 . . ?
O1 Si1 C2 93.78(6) . . ?
O1 Si1 C7 107.36(8) . . ?
O1 Si1 C8 109.67(8) . . ?
C7 Si1 C2 116.59(8) . . ?
C7 Si1 C8 112.70(9) . . ?
C8 Si1 C2 114.64(9) . . ?
B1 O1 Si1 113.61(10) . . ?
C1 C2 Si1 108.53(11) . . ?
C3 C2 Si1 132.48(14) . . ?
C3 C2 C1 118.95(16) . . ?
B1 O2 H1 124(2) . . ?
C2 C1 B1 110.38(14) . . ?
C6 C1 C2 120.08(14) . . ?
C6 C1 B1 129.53(15) . . ?
C9A C3 C2 124.4(3) . . ?
C2 C3 C9B 112.5(3) . . ?
C4 C3 C9A 115.0(3) . . ?
C4 C3 C9B 126.9(3) . . ?
C4 C3 C2 120.59(17) . . ?
C1 C6 H6 120.0 . . ?
C5 C6 C1 120.08(17) . . ?
C5 C6 H6 120.0 . . ?
Si1 C7 H7A 109.5 . . ?
Si1 C7 H7B 109.5 . . ?
Si1 C7 H7C 109.5 . . ?
H7A C7 H7B 109.5 . . ?
H7A C7 H7C 109.5 . . ?
H7B C7 H7C 109.5 . . ?
C3 C4 H4 120.0 . . ?
C5 C4 C3 119.92(16) . . ?
C5 C4 H4 120.0 . . ?
O1 B1 C1 113.67(13) . . ?
O2 B1 O1 120.49(15) . . ?
O2 B1 C1 125.83(15) . . ?
C6 C5 H5 119.8 . . ?
C4 C5 C6 120.39(18) . . ?
C4 C5 H5 119.8 . . ?
Si1 C8 H8A 109.5 . . ?
Si1 C8 H8B 109.5 . . ?
Si1 C8 H8C 109.5 . . ?
H8A C8 H8B 109.5 . . ?
H8A C8 H8C 109.5 . . ?
H8B C8 H8C 109.5 . . ?

loop_
_geom_bond_atom_site_label_1
_geom_bond_atom_site_label_2
_geom_bond_distance
_geom_bond_site_symmetry_2
_geom_bond_publ_flag
O3A C9A 1.321(6) . ?
C9A H9A 0.9500 . ?
C9A C3 1.399(9) . ?
O3B C9B 1.192(12) . ?
C9B H9B 0.9500 . ?
C9B C3 1.637(10) . ?
Si1 O1 1.6929(12) . ?
Si1 C2 1.8778(17) . ?
Si1 C7 1.8504(19) . ?
Si1 C8 1.8519(18) . ?
O1 B1 1.373(2) . ?
C2 C1 1.410(2) . ?
C2 C3 1.405(2) . ?
O2 B1 1.363(2) . ?
O2 H1 0.776(17) . ?
C1 C6 1.400(2) . ?
C1 B1 1.567(2) . ?
C3 C4 1.395(3) . ?
C6 H6 0.9500 . ?
C6 C5 1.392(2) . ?
C7 H7A 0.9800 . ?
C7 H7B 0.9800 . ?
C7 H7C 0.9800 . ?
C4 H4 0.9500 . ?
C4 C5 1.391(3) . ?
C5 H5 0.9500 . ?
C8 H8A 0.9800 . ?
C8 H8B 0.9800 . ?
C8 H8C 0.9800 . ?

loop_
_geom_hbond_atom_site_label_D
_geom_hbond_atom_site_label_H
_geom_hbond_atom_site_label_A
_geom_hbond_distance_DH
_geom_hbond_distance_HA
_geom_hbond_distance_DA
_geom_hbond_angle_DHA
_geom_hbond_site_symmetry_A
O2 H1 O2 0.776(17) 1.967(18) 2.7167(17) 162(3) 12_756
